data_1546828
loop_
_publ_author_name
'Emerson-King, Jack'
'Knighton, Richard C.'
'Gyton, Matthew R.'
'Chaplin, Adrian B.'

_publ_section_title
;
 Rotaxane synthesis exploiting the M( <scp>i</scp> )/M( <scp>iii</scp> )
 redox couple
;
_journal_issue 35
_journal_name_full 'Dalton Transactions'
_journal_page_first 11645
_journal_page_last 11655
_journal_paper_doi 10.1039/C7DT02648J
_journal_volume 46
_journal_year 2017
_chemical_formula_moiety 'C36 H35 Ir N2 P, C32 H12 B F24'
_chemical_formula_sum 'C68 H47 B F24 Ir N2 P'
_chemical_formula_weight 1582.05
_chemical_melting_point ?
_space_group_crystal_system monoclinic
_space_group_IT_number 14
_space_group_name_Hall '-P 2ybc'
_space_group_name_H-M_alt 'P 1 21/c 1'
_symmetry_space_group_name_Hall '-P 2ybc'
_symmetry_space_group_name_H-M 'P 1 21/c 1'
_atom_sites_solution_hydrogens geom
_atom_sites_solution_primary dual
_atom_sites_solution_secondary difmap
_audit_creation_date 2017-04-03
_audit_creation_method
;
Olex2 1.2
(compiled 2017.03.28 svn.r3405 for OlexSys, GUI svn.r5335)
;
_audit_update_record
;
2017-07-19 deposited with the CCDC.
2017-08-15 downloaded from the CCDC.
;
_cell_angle_alpha 90
_cell_angle_beta 100.2427(16)
_cell_angle_gamma 90
_cell_formula_units_Z 4
_cell_length_a 12.8095(2)
_cell_length_b 24.9098(4)
_cell_length_c 19.7755(3)
_cell_measurement_reflns_used 36781
_cell_measurement_temperature 150(2)
_cell_measurement_theta_max 33.9220
_cell_measurement_theta_min 3.6220
_cell_volume 6209.45(17)
_computing_cell_refinement 'CrysAlisPro 1.171.38.43f (Rigaku OD, 2015)'
_computing_data_collection 'CrysAlisPro 1.171.38.43f (Rigaku OD, 2015)'
_computing_data_reduction 'CrysAlisPro 1.171.38.43f (Rigaku OD, 2015)'
_computing_molecular_graphics 'Olex2 (Dolomanov et al., 2009)'
_computing_publication_material 'Olex2 (Dolomanov et al., 2009)'
_computing_structure_refinement 'ShelXL (Sheldrick, 2015)'
_computing_structure_solution 'ShelXT (Sheldrick, 2015)'
_diffrn_ambient_environment N~2~
_diffrn_ambient_temperature 150(2)
_diffrn_detector 'CCD plate'
_diffrn_detector_area_resol_mean 5.3046
_diffrn_detector_type AtlasS2
_diffrn_measured_fraction_theta_full 0.998
_diffrn_measured_fraction_theta_max 0.998
_diffrn_measurement_details
;
List of Runs (angles in degrees, time in seconds):

  # Type    Start    End  Width  t~exp~   \w     \q     \k     \f   Frames
#--------------------------------------------------------------------------
  1  \w    -97.00   1.00   1.00    5.00    --  -23.00 -37.00  30.00   98
  2  \w     -8.00 100.00   1.00    5.00    --   24.25  77.00 -60.00  108
  3  \w     35.00 113.00   1.00    5.00    --   24.25 178.00 -90.00   78
  4  \w   -112.00 -57.00   1.00    5.00    --  -23.00-178.00 150.00   55
  5  \w     -4.00  97.00   1.00    5.00    --   24.25  57.00-180.00  101
;
_diffrn_measurement_device 'four-circle diffractometer'
_diffrn_measurement_device_type 'Oxford Diffraction: SuperNova, Dual, Cu at zero, AtlasS2'
_diffrn_measurement_method '\w scans'
_diffrn_orient_matrix_type 'CrysAlisPro convention (1999,Acta A55,543-557)'
_diffrn_orient_matrix_UB_11 0.0114944000
_diffrn_orient_matrix_UB_12 0.0136204000
_diffrn_orient_matrix_UB_13 0.0319575000
_diffrn_orient_matrix_UB_21 0.0007382000
_diffrn_orient_matrix_UB_22 0.0248123000
_diffrn_orient_matrix_UB_23 -0.0175168000
_diffrn_orient_matrix_UB_31 -0.0550710000
_diffrn_orient_matrix_UB_32 0.0031698000
_diffrn_orient_matrix_UB_33 -0.0001843000
_diffrn_radiation_monochromator mirror
_diffrn_radiation_probe x-ray
_diffrn_radiation_type MoK\a
_diffrn_radiation_wavelength 0.71073
_diffrn_reflns_av_R_equivalents 0.0347
_diffrn_reflns_av_unetI/netI 0.0226
_diffrn_reflns_Laue_measured_fraction_full 0.998
_diffrn_reflns_Laue_measured_fraction_max 0.998
_diffrn_reflns_limit_h_max 16
_diffrn_reflns_limit_h_min -16
_diffrn_reflns_limit_k_max 31
_diffrn_reflns_limit_k_min -31
_diffrn_reflns_limit_l_max 25
_diffrn_reflns_limit_l_min -25
_diffrn_reflns_number 80074
_diffrn_reflns_point_group_measured_fraction_full 0.998
_diffrn_reflns_point_group_measured_fraction_max 0.998
_diffrn_reflns_theta_full 27.103
_diffrn_reflns_theta_max 27.103
_diffrn_reflns_theta_min 3.214
_diffrn_source 'micro-focus sealed X-ray tube'
_diffrn_source_type 'SuperNova (Mo) X-ray Source'
_exptl_absorpt_coefficient_mu 2.293
_exptl_absorpt_correction_T_max 1.000
_exptl_absorpt_correction_T_min 0.335
_exptl_absorpt_correction_type gaussian
_exptl_absorpt_process_details
;
CrysAlisPro 1.171.38.41 (Rigaku Oxford Diffraction, 2015)
Empirical absorption correction using spherical harmonics,
 implemented in SCALE3 ABSPACK scaling algorithm.
;
_exptl_crystal_colour red
_exptl_crystal_colour_primary red
_exptl_crystal_density_diffrn 1.692
_exptl_crystal_density_meas ?
_exptl_crystal_description block
_exptl_crystal_F_000 3128
_exptl_crystal_recrystallization_method 'Crystals grown from CH2Cl2-pentane at 293 K'
_exptl_crystal_size_max 0.6
_exptl_crystal_size_mid 0.4
_exptl_crystal_size_min 0.4
_refine_diff_density_max 0.732
_refine_diff_density_min -0.550
_refine_diff_density_rms 0.068
_refine_ls_extinction_method none
_refine_ls_goodness_of_fit_ref 1.034
_refine_ls_hydrogen_treatment constr
_refine_ls_matrix_type full
_refine_ls_number_parameters 940
_refine_ls_number_reflns 13686
_refine_ls_number_restraints 441
_refine_ls_restrained_S_all 1.092
_refine_ls_R_factor_all 0.0278
_refine_ls_R_factor_gt 0.0233
_refine_ls_shift/su_max 0.005
_refine_ls_shift/su_mean 0.000
_refine_ls_structure_factor_coef Fsqd
_refine_ls_weighting_details 'w=1/[\s^2^(Fo^2^)+(0.0221P)^2^+6.6919P] where P=(Fo^2^+2Fc^2^)/3'
_refine_ls_weighting_scheme calc
_refine_ls_wR_factor_gt 0.0533
_refine_ls_wR_factor_ref 0.0555
_reflns_Friedel_coverage 0.000
_reflns_number_gt 12374
_reflns_number_total 13686
_reflns_threshold_expression 'I > 2\s(I)'
_cod_data_source_file c7dt02648j2.cif
_cod_data_source_block 0224abc16s
_cod_depositor_comments
;
The following automatic conversions were performed:

'_chemical_melting_point' value 'not measured' was changed to '?' -
the value is undefined or not given.

'_exptl_crystal_density_meas' value 'not measured' was changed to '?'
- the value is perceived as not measured.

Automatic conversion script
Id: cif_fix_values 4973 2017-02-22 13:04:09Z antanas 
;
_cod_original_cell_volume 6209.46(17)
_cod_database_code 1546828
_shelx_shelxl_version_number 2014/7
_shelx_space_group_comment
;
The symmetry employed for this shelxl refinement is uniquely defined
by the following loop, which should always be used as a source of
symmetry information in preference to the above space-group names.
They are only intended as comments.
;
_olex2_refinement_description
;
1. Fixed Uiso
 At 1.2 times of:
  All C(H) groups, All C(H,H) groups
2. Restrained distances
 C208-F4 \\sim C208-F5 \\sim C208-F6 \\sim C208-F4A \\sim C208-F5A \\sim
C208-F6A
 with sigma of 0.01
 F4-F5 \\sim F5-F6 \\sim F6-F4 \\sim F4A-F5A \\sim F5A-F6A \\sim F6A-F4A
 with sigma of 0.01
 C205-F4 \\sim C205-F5 \\sim C205-F6 \\sim C205-F4A \\sim C205-F5A \\sim
C205-F6A
 with sigma of 0.01
 C215-F7 \\sim C215-F8 \\sim C215-F9 \\sim C215-F7A \\sim C215-F8A \\sim
C215-F9A
 with sigma of 0.01
 F7-F8 \\sim F8-F9 \\sim F9-F7 \\sim F7A-F8A \\sim F8A-F9A \\sim F9A-F7A
 with sigma of 0.01
 C211-F7 \\sim C211-F8 \\sim C211-F9 \\sim C211-F7A \\sim C211-F8A \\sim
C211-F9A
 with sigma of 0.01
 C232-F22 \\sim C232-F23 \\sim C232-F24 \\sim C232-F22A \\sim C232-F23A \\sim
C232-F24A
 with sigma of 0.01
 F22-F23 \\sim F23-F24 \\sim F24-F22 \\sim F22A-F23A \\sim F23A-F24A \\sim
F24A-F22A
 with sigma of 0.01
 C229-F22 \\sim C229-F23 \\sim C229-F24 \\sim C229-F22A \\sim C229-F23A \\sim
C229-F24A
 with sigma of 0.01
3. Uiso/Uaniso restraints and constraints
F1 \\sim F2 \\sim F3 \\sim F4 \\sim F4A \\sim F5 \\sim F5A \\sim F6 \\sim F6A
\\sim F7 \\sim F7A \\sim F8 \\sim F8A \\sim F9 \\sim F9A \\sim F10 \\sim F11
\\sim F12 \\sim F13 \\sim F14 \\sim F15 \\sim F16 \\sim F17 \\sim F18 \\sim F19
\\sim F20 \\sim F21 \\sim F22 \\sim F22A \\sim F23 \\sim F23A \\sim F24 \\sim
F24A: within 2A with sigma of 0.01 and sigma for terminal atoms of 0.02
Uanis(F1) \\sim Ueq, Uanis(F2) \\sim Ueq, Uanis(F3) \\sim Ueq, Uanis(F4) \\sim
Ueq, Uanis(F4A) \\sim Ueq, Uanis(F5) \\sim Ueq, Uanis(F5A) \\sim Ueq, Uanis(F6)
\\sim Ueq, Uanis(F6A) \\sim Ueq, Uanis(F7) \\sim Ueq, Uanis(F7A) \\sim Ueq,
Uanis(F8) \\sim Ueq, Uanis(F8A) \\sim Ueq, Uanis(F9) \\sim Ueq, Uanis(F9A)
\\sim Ueq, Uanis(F10) \\sim Ueq, Uanis(F11) \\sim Ueq, Uanis(F12) \\sim Ueq,
Uanis(F13) \\sim Ueq, Uanis(F14) \\sim Ueq, Uanis(F15) \\sim Ueq, Uanis(F16)
\\sim Ueq, Uanis(F17) \\sim Ueq, Uanis(F18) \\sim Ueq, Uanis(F19) \\sim Ueq,
Uanis(F20) \\sim Ueq, Uanis(F21) \\sim Ueq, Uanis(F22) \\sim Ueq, Uanis(F22A)
\\sim Ueq, Uanis(F23) \\sim Ueq, Uanis(F23A) \\sim Ueq, Uanis(F24) \\sim Ueq,
Uanis(F24A) \\sim Ueq: with sigma of 0.007 and sigma for terminal atoms of 0.014
Uanis(F4A) = Uanis(F4)
Uanis(F23A) = Uanis(F23)
Uanis(F8) = Uanis(F8A)
4. Others
 Sof(F4A)=Sof(F5A)=Sof(F6A)=1-FVAR(1)
 Sof(F4)=Sof(F5)=Sof(F6)=FVAR(1)
 Sof(F7A)=Sof(F8A)=Sof(F9A)=1-FVAR(2)
 Sof(F7)=Sof(F8)=Sof(F9)=FVAR(2)
 Sof(F22A)=Sof(F23A)=Sof(F24A)=1-FVAR(3)
 Sof(F22)=Sof(F23)=Sof(F24)=FVAR(3)
5.a Ternary CH refined with riding coordinates:
 C14(H14), C15(H15), C18(H18), C19(H19)
5.b Secondary CH2 refined with riding coordinates:
 C16(H16A,H16B), C17(H17A,H17B), C20(H20A,H20B), C21(H21A,H21B)
5.c Aromatic/amide H refined with riding coordinates:
 C3(H3), C4(H4), C5(H5), C6(H6), C9(H9), C10(H10), C11(H11), C12(H12),
 C33(H33), C34(H34), C35(H35), C36(H36), C37(H37), C39(H39), C40(H40), C41(H41),
  C42(H42), C43(H43), C45(H45), C46(H46), C47(H47), C48(H48), C49(H49),
 C202(H202), C204(H204), C206(H206), C210(H210), C212(H212), C214(H214),
 C218(H218), C220(H220), C222(H222), C226(H226), C228(H228), C230(H230)
;
_olex2_submission_special_instructions 'No special instructions were received'
_oxdiff_exptl_absorpt_empirical_details
;
Empirical correction (ABSPACK) includes:
- Absorption correction using spherical harmonics
- Frame scaling
;
_oxdiff_exptl_absorpt_empirical_full_max 1.241
_oxdiff_exptl_absorpt_empirical_full_min 0.838

loop_
_space_group_symop_operation_xyz
'x, y, z'
'-x, y+1/2, -z+1/2'
'-x, -y, -z'
'x, -y-1/2, z-1/2'

loop_
_atom_site_label
_atom_site_type_symbol
_atom_site_fract_x
_atom_site_fract_y
_atom_site_fract_z
_atom_site_U_iso_or_equiv
_atom_site_adp_type
_atom_site_occupancy
_atom_site_site_symmetry_order
_atom_site_calc_flag
_atom_site_refinement_flags_posn
_atom_site_refinement_flags_adp
_atom_site_refinement_flags_occupancy
_atom_site_disorder_assembly
_atom_site_disorder_group
Ir1 Ir 0.20436(2) 0.38147(2) 0.29769(2) 0.01695(3) Uani 1 1 d . . . . .
P31 P 0.10191(4) 0.42389(2) 0.36903(3) 0.01776(11) Uani 1 1 d . . . . .
N2 N 0.26672(15) 0.45789(8) 0.26391(10) 0.0211(4) Uani 1 1 d . . . . .
N13 N 0.08927(15) 0.40719(7) 0.21319(9) 0.0201(4) Uani 1 1 d . . . . .
C3 C 0.3563(2) 0.48247(10) 0.29388(13) 0.0284(5) Uani 1 1 d . . . . .
H3 H 0.3977 0.4665 0.3334 0.034 Uiso 1 1 calc R . . . .
C4 C 0.3908(2) 0.53013(11) 0.26943(14) 0.0374(6) Uani 1 1 d . . . . .
H4 H 0.4545 0.5466 0.2918 0.045 Uiso 1 1 calc R . . . .
C5 C 0.3307(3) 0.55323(12) 0.21184(15) 0.0417(7) Uani 1 1 d . . . . .
H5 H 0.3525 0.5859 0.1939 0.050 Uiso 1 1 calc R . . . .
C6 C 0.2396(2) 0.52832(10) 0.18108(13) 0.0338(6) Uani 1 1 d . . . . .
H6 H 0.1973 0.5437 0.1415 0.041 Uiso 1 1 calc R . . . .
C7 C 0.20878(19) 0.48051(9) 0.20772(12) 0.0230(5) Uani 1 1 d . . . . .
C8 C 0.11087(19) 0.45157(9) 0.17860(11) 0.0226(5) Uani 1 1 d . . . . .
C9 C 0.0417(2) 0.46851(11) 0.12035(13) 0.0332(6) Uani 1 1 d . . . . .
H9 H 0.0583 0.4993 0.0960 0.040 Uiso 1 1 calc R . . . .
C10 C -0.0506(2) 0.44089(12) 0.09783(14) 0.0386(7) Uani 1 1 d . . . . .
H10 H -0.0979 0.4520 0.0576 0.046 Uiso 1 1 calc R . . . .
C11 C -0.0735(2) 0.39679(12) 0.13469(14) 0.0346(6) Uani 1 1 d . . . . .
H11 H -0.1378 0.3775 0.1208 0.042 Uiso 1 1 calc R . . . .
C12 C -0.00261(19) 0.38096(10) 0.19160(13) 0.0258(5) Uani 1 1 d . . . . .
H12 H -0.0189 0.3505 0.2166 0.031 Uiso 1 1 calc R . . . .
C14 C 0.2569(2) 0.32763(10) 0.38207(12) 0.0276(5) Uani 1 1 d . . . . .
H14 H 0.2287 0.3366 0.4247 0.033 Uiso 1 1 calc R . . . .
C15 C 0.34061(19) 0.36146(10) 0.37033(12) 0.0261(5) Uani 1 1 d . . . . .
H15 H 0.3613 0.3893 0.4067 0.031 Uiso 1 1 calc R . . . .
C16 C 0.4315(2) 0.34283(13) 0.33592(15) 0.0389(7) Uani 1 1 d . . . . .
H16A H 0.4755 0.3743 0.3288 0.047 Uiso 1 1 calc R . . . .
H16B H 0.4766 0.3177 0.3670 0.047 Uiso 1 1 calc R . . . .
C17 C 0.3947(2) 0.31539(13) 0.26756(15) 0.0422(7) Uani 1 1 d . . . . .
H17A H 0.3956 0.2760 0.2747 0.051 Uiso 1 1 calc R . . . .
H17B H 0.4450 0.3238 0.2364 0.051 Uiso 1 1 calc R . . . .
C18 C 0.2837(2) 0.33256(10) 0.23360(13) 0.0309(6) Uani 1 1 d . . . . .
H18 H 0.2779 0.3457 0.1853 0.037 Uiso 1 1 calc R . . . .
C19 C 0.1925(2) 0.30524(9) 0.24744(13) 0.0303(6) Uani 1 1 d . . . . .
H19 H 0.1338 0.3037 0.2067 0.036 Uiso 1 1 calc R . . . .
C20 C 0.1952(3) 0.25688(11) 0.29340(15) 0.0424(7) Uani 1 1 d . . . . .
H20A H 0.2300 0.2268 0.2734 0.051 Uiso 1 1 calc R . . . .
H20B H 0.1216 0.2458 0.2955 0.051 Uiso 1 1 calc R . . . .
C21 C 0.2538(3) 0.26787(10) 0.36514(14) 0.0387(7) Uani 1 1 d . . . . .
H21A H 0.3272 0.2541 0.3697 0.046 Uiso 1 1 calc R . . . .
H21B H 0.2186 0.2484 0.3985 0.046 Uiso 1 1 calc R . . . .
C32 C 0.16389(19) 0.43661(9) 0.45844(11) 0.0220(5) Uani 1 1 d . . . . .
C33 C 0.2614(2) 0.46322(10) 0.47282(13) 0.0271(5) Uani 1 1 d . . . . .
H33 H 0.2950 0.4745 0.4361 0.032 Uiso 1 1 calc R . . . .
C34 C 0.3098(2) 0.47339(10) 0.54017(13) 0.0329(6) Uani 1 1 d . . . . .
H34 H 0.3752 0.4923 0.5493 0.039 Uiso 1 1 calc R . . . .
C35 C 0.2627(2) 0.45593(11) 0.59396(13) 0.0372(6) Uani 1 1 d . . . . .
H35 H 0.2955 0.4630 0.6401 0.045 Uiso 1 1 calc R . . . .
C36 C 0.1680(2) 0.42829(11) 0.58054(13) 0.0367(6) Uani 1 1 d . . . . .
H36 H 0.1364 0.4157 0.6175 0.044 Uiso 1 1 calc R . . . .
C37 C 0.1185(2) 0.41882(10) 0.51334(12) 0.0287(5) Uani 1 1 d . . . . .
H37 H 0.0530 0.4000 0.5047 0.034 Uiso 1 1 calc R . . . .
C38 C -0.01991(18) 0.38897(9) 0.37763(12) 0.0224(5) Uani 1 1 d . . . . .
C39 C -0.02877(19) 0.33431(10) 0.36356(12) 0.0264(5) Uani 1 1 d . . . . .
H39 H 0.0286 0.3157 0.3496 0.032 Uiso 1 1 calc R . . . .
C40 C -0.1206(2) 0.30685(11) 0.36971(14) 0.0350(6) Uani 1 1 d . . . . .
H40 H -0.1257 0.2694 0.3609 0.042 Uiso 1 1 calc R . . . .
C41 C -0.2044(2) 0.33399(12) 0.38870(14) 0.0381(6) Uani 1 1 d . . . . .
H41 H -0.2682 0.3153 0.3914 0.046 Uiso 1 1 calc R . . . .
C42 C -0.1965(2) 0.38788(12) 0.40375(15) 0.0385(6) Uani 1 1 d . . . . .
H42 H -0.2544 0.4062 0.4175 0.046 Uiso 1 1 calc R . . . .
C43 C -0.1044(2) 0.41551(11) 0.39891(13) 0.0306(5) Uani 1 1 d . . . . .
H43 H -0.0987 0.4526 0.4101 0.037 Uiso 1 1 calc R . . . .
C44 C 0.05403(19) 0.48949(9) 0.33402(12) 0.0224(5) Uani 1 1 d . . . . .
C45 C 0.1167(2) 0.53517(10) 0.34628(14) 0.0306(6) Uani 1 1 d . . . . .
H45 H 0.1808 0.5340 0.3789 0.037 Uiso 1 1 calc R . . . .
C46 C 0.0863(3) 0.58258(11) 0.31124(16) 0.0426(7) Uani 1 1 d . . . . .
H46 H 0.1302 0.6135 0.3196 0.051 Uiso 1 1 calc R . . . .
C47 C -0.0066(3) 0.58500(12) 0.26477(16) 0.0474(8) Uani 1 1 d . . . . .
H47 H -0.0274 0.6176 0.2413 0.057 Uiso 1 1 calc R . . . .
C48 C -0.0698(3) 0.54007(12) 0.25215(14) 0.0420(7) Uani 1 1 d . . . . .
H48 H -0.1343 0.5418 0.2200 0.050 Uiso 1 1 calc R . . . .
C49 C -0.0394(2) 0.49241(10) 0.28624(12) 0.0298(5) Uani 1 1 d . . . . .
H49 H -0.0829 0.4615 0.2768 0.036 Uiso 1 1 calc R . . . .
F1 F 0.06724(14) 0.72328(8) 0.33061(9) 0.0541(5) Uani 1 1 d . U . . .
F2 F 0.05174(17) 0.67032(7) 0.41266(10) 0.0626(6) Uani 1 1 d . U . . .
F3 F -0.07560(11) 0.72200(7) 0.37076(8) 0.0421(4) Uani 1 1 d . U . . .
F4 F 0.0237(3) 0.90074(14) 0.5891(3) 0.0632(11) Uani 0.680(6) 1 d D U P A 1
F4A F -0.1041(5) 0.8373(3) 0.5654(6) 0.0632(11) Uani 0.320(6) 1 d D U P A 2
F5 F -0.0243(5) 0.82760(15) 0.6232(3) 0.0990(18) Uani 0.680(6) 1 d D U P A 1
F5A F -0.0198(9) 0.9056(2) 0.5485(6) 0.096(3) Uani 0.320(6) 1 d D U P A 2
F6 F -0.1092(2) 0.8625(3) 0.5345(3) 0.101(2) Uani 0.680(6) 1 d D U P A 1
F6A F 0.0330(7) 0.8575(6) 0.6332(3) 0.096(3) Uani 0.320(6) 1 d D U P A 2
F7 F 0.2936(3) 0.95211(12) 0.26077(11) 0.0602(9) Uani 0.838(7) 1 d D U P B 1
F7A F 0.4600(9) 0.9028(9) 0.2834(5) 0.085(5) Uani 0.162(7) 1 d D U P B 2
F8 F 0.3574(3) 0.87237(8) 0.26811(11) 0.0502(8) Uani 0.838(7) 1 d D U P B 1
F8A F 0.3437(14) 0.9632(3) 0.2621(4) 0.0502(8) Uani 0.162(7) 1 d D U P B 2
F9 F 0.4589(2) 0.9397(2) 0.28309(13) 0.0781(12) Uani 0.838(7) 1 d D U P B 1
F9A F 0.2971(14) 0.8823(6) 0.2654(5) 0.073(4) Uani 0.162(7) 1 d D U P B 2
F10 F 0.35350(19) 1.06419(6) 0.47466(10) 0.0627(6) Uani 1 1 d . U . . .
F11 F 0.23149(13) 1.02503(7) 0.51766(10) 0.0504(5) Uani 1 1 d . U . . .
F12 F 0.38976(14) 1.02442(7) 0.57114(9) 0.0484(4) Uani 1 1 d . U . . .
F13 F 0.77414(11) 0.71659(7) 0.46576(9) 0.0448(4) Uani 1 1 d . U . . .
F14 F 0.68943(12) 0.73502(7) 0.36556(8) 0.0407(4) Uani 1 1 d . U . . .
F15 F 0.72494(12) 0.79712(6) 0.44018(10) 0.0438(4) Uani 1 1 d . U . . .
F16 F 0.44338(15) 0.58981(7) 0.53063(9) 0.0539(5) Uani 1 1 d . U . . .
F17 F 0.45725(15) 0.58450(7) 0.42462(11) 0.0562(5) Uani 1 1 d . U . . .
F18 F 0.31468(12) 0.61234(6) 0.45323(10) 0.0417(4) Uani 1 1 d . U . . .
F19 F 0.70880(11) 0.86455(6) 0.77495(8) 0.0353(3) Uani 1 1 d . U . . .
F20 F 0.63470(12) 0.93350(6) 0.72255(9) 0.0393(4) Uani 1 1 d . U . . .
F21 F 0.71746(12) 0.87749(7) 0.66904(8) 0.0407(4) Uani 1 1 d . U . . .
F22 F 0.31778(19) 0.81978(8) 0.81585(11) 0.0550(6) Uani 0.922(3) 1 d D U P C 1
F22A F 0.3547(16) 0.7287(3) 0.7845(9) 0.058(5) Uani 0.078(3) 1 d D U P C 2
F23 F 0.41128(15) 0.74964(8) 0.82243(9) 0.0464(5) Uani 0.922(3) 1 d D U P C 1
F23A F 0.2431(5) 0.7920(8) 0.7590(8) 0.0464(5) Uani 0.078(3) 1 d D U P C 2
F24 F 0.26498(17) 0.75161(12) 0.75276(9) 0.0666(9) Uani 0.922(3) 1 d D U P C 1
F24A F 0.3767(15) 0.8031(8) 0.8380(4) 0.066(6) Uani 0.078(3) 1 d D U P C 2
C201 C 0.23373(16) 0.80333(8) 0.50501(11) 0.0164(4) Uani 1 1 d . . . . .
C202 C 0.18355(17) 0.76915(9) 0.45305(11) 0.0182(4) Uani 1 1 d . . . . .
H202 H 0.2257 0.7505 0.4257 0.022 Uiso 1 1 calc R . . . .
C203 C 0.07465(17) 0.76142(9) 0.43998(11) 0.0204(4) Uani 1 1 d . . . . .
C204 C 0.00930(17) 0.78867(9) 0.47681(12) 0.0228(5) Uani 1 1 d . . . . .
H204 H -0.0653 0.7831 0.4681 0.027 Uiso 1 1 calc R . . . .
C205 C 0.05610(17) 0.82431(9) 0.52678(12) 0.0230(5) Uani 1 1 d D . . . .
C206 C 0.16552(17) 0.83113(9) 0.54051(11) 0.0192(4) Uani 1 1 d . . . . .
H206 H 0.1952 0.8557 0.5754 0.023 Uiso 1 1 calc R . . . .
C207 C 0.02946(19) 0.72003(10) 0.38832(13) 0.0275(5) Uani 1 1 d . . . . .
C208 C -0.01137(19) 0.85463(11) 0.56769(14) 0.0371(6) Uani 1 1 d D . . . .
C209 C 0.37049(16) 0.87173(8) 0.47922(11) 0.0170(4) Uani 1 1 d . . . . .
C210 C 0.37294(17) 0.87281(9) 0.40854(11) 0.0192(4) Uani 1 1 d . . . . .
H210 H 0.3808 0.8401 0.3853 0.023 Uiso 1 1 calc R . . . .
C211 C 0.36409(18) 0.92073(9) 0.37152(12) 0.0230(5) Uani 1 1 d D . . . .
C212 C 0.35177(18) 0.96931(9) 0.40291(12) 0.0241(5) Uani 1 1 d . . . . .
H212 H 0.3446 1.0018 0.3773 0.029 Uiso 1 1 calc R . . . .
C213 C 0.35010(17) 0.96941(9) 0.47260(12) 0.0214(5) Uani 1 1 d . . . . .
C214 C 0.35970(17) 0.92154(9) 0.50986(11) 0.0193(4) Uani 1 1 d . . . . .
H214 H 0.3589 0.9228 0.5578 0.023 Uiso 1 1 calc R . . . .
C215 C 0.3673(2) 0.91979(10) 0.29618(13) 0.0367(6) Uani 1 1 d D . . . .
C216 C 0.3320(2) 1.02071(10) 0.50810(13) 0.0286(5) Uani 1 1 d . . . . .
C217 C 0.43144(16) 0.76646(8) 0.49374(10) 0.0155(4) Uani 1 1 d . . . . .
C218 C 0.52992(16) 0.77627(9) 0.47424(10) 0.0169(4) Uani 1 1 d . . . . .
H218 H 0.5551 0.8121 0.4740 0.020 Uiso 1 1 calc R . . . .
C219 C 0.59143(16) 0.73472(9) 0.45529(11) 0.0186(4) Uani 1 1 d . . . . .
C220 C 0.55781(17) 0.68182(9) 0.45395(11) 0.0201(4) Uani 1 1 d . . . . .
H220 H 0.6000 0.6537 0.4406 0.024 Uiso 1 1 calc R . . . .
C221 C 0.46090(17) 0.67125(9) 0.47276(11) 0.0188(4) Uani 1 1 d . . . . .
C222 C 0.40036(16) 0.71258(9) 0.49337(11) 0.0174(4) Uani 1 1 d . . . . .
H222 H 0.3355 0.7039 0.5077 0.021 Uiso 1 1 calc R . . . .
C223 C 0.69430(18) 0.74609(10) 0.43210(12) 0.0241(5) Uani 1 1 d . . . . .
C224 C 0.41944(19) 0.61501(9) 0.47006(13) 0.0264(5) Uani 1 1 d . . . . .
C225 C 0.40913(16) 0.82123(8) 0.60231(11) 0.0162(4) Uani 1 1 d . . . . .
C226 C 0.50642(17) 0.84695(8) 0.62491(11) 0.0176(4) Uani 1 1 d . . . . .
H226 H 0.5425 0.8627 0.5918 0.021 Uiso 1 1 calc R . . . .
C227 C 0.55194(17) 0.85016(8) 0.69395(11) 0.0178(4) Uani 1 1 d . . . . .
C228 C 0.50167(18) 0.82849(9) 0.74424(11) 0.0201(4) Uani 1 1 d . . . . .
H228 H 0.5321 0.8312 0.7916 0.024 Uiso 1 1 calc R . . . .
C229 C 0.40569(17) 0.80276(9) 0.72321(11) 0.0198(4) Uani 1 1 d D . . . .
C230 C 0.36070(17) 0.79898(9) 0.65407(11) 0.0182(4) Uani 1 1 d . . . . .
H230 H 0.2950 0.7807 0.6415 0.022 Uiso 1 1 calc R . . . .
C231 C 0.65313(19) 0.88094(9) 0.71501(12) 0.0245(5) Uani 1 1 d . . . . .
C232 C 0.3484(2) 0.78101(10) 0.77716(12) 0.0307(6) Uani 1 1 d D . . . .
B200 B 0.36227(18) 0.81507(10) 0.52006(12) 0.0160(5) Uani 1 1 d . . . . .

loop_
_atom_site_aniso_label
_atom_site_aniso_U_11
_atom_site_aniso_U_22
_atom_site_aniso_U_33
_atom_site_aniso_U_23
_atom_site_aniso_U_13
_atom_site_aniso_U_12
Ir1 0.02084(5) 0.01425(5) 0.01562(4) 0.00021(3) 0.00280(3) 0.00173(3)
P31 0.0224(3) 0.0138(3) 0.0176(3) 0.0004(2) 0.0051(2) -0.0006(2)
N2 0.0224(9) 0.0210(10) 0.0213(9) -0.0002(8) 0.0080(8) 0.0005(8)
N13 0.0229(9) 0.0192(10) 0.0178(9) -0.0023(7) 0.0022(7) 0.0040(7)
C3 0.0290(13) 0.0303(13) 0.0276(12) -0.0030(10) 0.0091(10) -0.0053(10)
C4 0.0437(16) 0.0347(15) 0.0373(15) -0.0072(12) 0.0165(13) -0.0174(12)
C5 0.066(2) 0.0282(14) 0.0355(15) 0.0008(12) 0.0199(14) -0.0160(14)
C6 0.0541(17) 0.0232(13) 0.0256(13) 0.0042(10) 0.0108(12) -0.0023(12)
C7 0.0321(12) 0.0196(11) 0.0197(11) 0.0004(9) 0.0108(9) 0.0040(9)
C8 0.0291(12) 0.0208(11) 0.0188(11) -0.0010(9) 0.0069(9) 0.0065(9)
C9 0.0408(15) 0.0332(14) 0.0250(13) 0.0066(11) 0.0037(11) 0.0130(12)
C10 0.0385(15) 0.0465(17) 0.0263(13) 0.0019(12) -0.0067(11) 0.0151(13)
C11 0.0229(12) 0.0424(16) 0.0353(14) -0.0108(12) -0.0034(11) 0.0059(11)
C12 0.0236(11) 0.0267(13) 0.0266(12) -0.0050(10) 0.0034(9) 0.0003(9)
C14 0.0380(14) 0.0239(12) 0.0201(11) 0.0044(9) 0.0033(10) 0.0099(10)
C15 0.0271(12) 0.0264(12) 0.0223(11) -0.0006(10) -0.0017(9) 0.0109(10)
C16 0.0283(13) 0.0475(17) 0.0395(15) -0.0012(13) 0.0025(11) 0.0146(12)
C17 0.0393(16) 0.0487(18) 0.0413(16) -0.0073(13) 0.0146(13) 0.0151(13)
C18 0.0421(15) 0.0286(13) 0.0223(12) -0.0055(10) 0.0065(11) 0.0114(11)
C19 0.0437(15) 0.0169(11) 0.0265(12) -0.0079(10) -0.0038(11) 0.0065(10)
C20 0.065(2) 0.0170(13) 0.0429(16) -0.0007(11) 0.0026(14) 0.0039(12)
C21 0.0585(18) 0.0196(13) 0.0360(15) 0.0076(11) 0.0031(13) 0.0097(12)
C32 0.0315(12) 0.0161(11) 0.0184(11) -0.0020(8) 0.0047(9) 0.0012(9)
C33 0.0330(13) 0.0221(12) 0.0263(12) -0.0007(10) 0.0058(10) -0.0009(10)
C34 0.0366(14) 0.0250(13) 0.0335(14) -0.0046(11) -0.0035(11) -0.0001(11)
C35 0.0548(17) 0.0315(14) 0.0211(12) -0.0028(11) -0.0050(12) 0.0066(13)
C36 0.0519(17) 0.0388(16) 0.0201(12) 0.0037(11) 0.0080(11) 0.0007(13)
C37 0.0360(14) 0.0262(13) 0.0247(12) 0.0025(10) 0.0071(10) -0.0020(10)
C38 0.0243(11) 0.0228(12) 0.0208(11) 0.0014(9) 0.0059(9) -0.0041(9)
C39 0.0280(12) 0.0240(12) 0.0274(12) 0.0008(10) 0.0054(10) -0.0025(10)
C40 0.0397(15) 0.0273(14) 0.0381(15) 0.0004(11) 0.0070(12) -0.0135(11)
C41 0.0334(14) 0.0467(17) 0.0366(15) 0.0011(13) 0.0125(12) -0.0159(12)
C42 0.0329(14) 0.0453(17) 0.0415(16) -0.0002(13) 0.0180(12) -0.0022(12)
C43 0.0333(13) 0.0270(13) 0.0338(14) -0.0020(11) 0.0125(11) -0.0017(10)
C44 0.0320(12) 0.0163(11) 0.0218(11) 0.0005(9) 0.0124(9) 0.0055(9)
C45 0.0407(14) 0.0177(12) 0.0372(14) -0.0009(10) 0.0169(12) 0.0019(10)
C46 0.065(2) 0.0183(13) 0.0530(18) 0.0055(12) 0.0330(16) 0.0069(13)
C47 0.081(2) 0.0259(15) 0.0436(17) 0.0159(13) 0.0334(17) 0.0274(15)
C48 0.0590(19) 0.0406(17) 0.0279(14) 0.0061(12) 0.0114(13) 0.0279(14)
C49 0.0395(14) 0.0264(13) 0.0242(12) -0.0001(10) 0.0077(10) 0.0121(11)
F1 0.0448(10) 0.0822(14) 0.0390(9) -0.0332(9) 0.0178(8) -0.0270(9)
F2 0.0846(14) 0.0252(9) 0.0651(13) -0.0140(8) -0.0216(11) 0.0002(9)
F3 0.0219(7) 0.0572(11) 0.0449(9) -0.0216(8) -0.0002(7) -0.0099(7)
F4 0.0475(17) 0.0404(16) 0.115(3) -0.0507(18) 0.0509(19) -0.0229(13)
F4A 0.0475(17) 0.0404(16) 0.115(3) -0.0507(18) 0.0509(19) -0.0229(13)
F5 0.164(5) 0.058(2) 0.109(3) -0.003(2) 0.116(3) 0.007(3)
F5A 0.131(7) 0.047(4) 0.131(7) -0.018(5) 0.078(6) 0.028(5)
F6 0.0344(16) 0.136(4) 0.125(4) -0.081(3) -0.0043(19) 0.034(2)
F6A 0.083(5) 0.161(8) 0.047(4) -0.042(5) 0.017(4) 0.038(6)
F7 0.092(2) 0.0557(15) 0.0269(11) 0.0115(10) -0.0065(12) 0.0206(16)
F7A 0.114(9) 0.093(9) 0.059(7) 0.003(7) 0.051(6) 0.025(8)
F8 0.100(2) 0.0305(11) 0.0220(10) -0.0008(8) 0.0147(12) 0.0021(12)
F8A 0.100(2) 0.0305(11) 0.0220(10) -0.0008(8) 0.0147(12) 0.0021(12)
F9 0.087(2) 0.116(3) 0.0402(13) -0.0062(16) 0.0356(13) -0.0495(19)
F9A 0.127(9) 0.065(8) 0.023(5) -0.012(5) 0.001(7) -0.020(7)
F10 0.1178(18) 0.0174(8) 0.0637(12) 0.0029(8) 0.0458(12) -0.0037(9)
F11 0.0363(9) 0.0418(10) 0.0753(13) -0.0210(9) 0.0158(9) 0.0064(7)
F12 0.0593(11) 0.0345(9) 0.0465(10) -0.0172(8) -0.0040(8) 0.0038(8)
F13 0.0198(7) 0.0660(12) 0.0506(10) 0.0300(9) 0.0118(7) 0.0126(7)
F14 0.0354(8) 0.0633(11) 0.0267(8) -0.0020(7) 0.0149(6) -0.0100(8)
F15 0.0311(8) 0.0363(9) 0.0699(12) -0.0089(8) 0.0250(8) -0.0133(7)
F16 0.0665(12) 0.0312(9) 0.0540(11) 0.0202(8) -0.0166(9) -0.0216(8)
F17 0.0641(12) 0.0286(9) 0.0855(14) -0.0271(9) 0.0397(11) -0.0099(8)
F18 0.0249(8) 0.0272(8) 0.0688(12) -0.0053(7) -0.0031(7) -0.0086(6)
F19 0.0317(8) 0.0364(8) 0.0309(8) 0.0043(7) -0.0131(6) -0.0078(6)
F20 0.0397(9) 0.0167(7) 0.0565(10) -0.0024(7) -0.0050(7) -0.0063(6)
F21 0.0255(8) 0.0604(11) 0.0364(9) -0.0082(8) 0.0062(7) -0.0165(7)
F22 0.0759(16) 0.0545(13) 0.0461(12) 0.0037(10) 0.0422(11) 0.0122(11)
F22A 0.061(9) 0.061(9) 0.057(9) 0.021(8) 0.021(8) -0.013(8)
F23 0.0551(12) 0.0516(12) 0.0335(10) 0.0244(9) 0.0106(9) -0.0007(9)
F23A 0.0551(12) 0.0516(12) 0.0335(10) 0.0244(9) 0.0106(9) -0.0007(9)
F24 0.0611(13) 0.113(2) 0.0251(9) 0.0045(11) 0.0061(9) -0.0586(14)
F24A 0.075(10) 0.075(10) 0.053(9) -0.005(8) 0.023(8) -0.008(9)
C201 0.0181(10) 0.0142(10) 0.0171(10) 0.0024(8) 0.0034(8) -0.0003(8)
C202 0.0192(10) 0.0177(10) 0.0180(10) -0.0008(8) 0.0040(8) 0.0022(8)
C203 0.0194(10) 0.0191(11) 0.0221(11) -0.0014(9) 0.0024(9) -0.0020(8)
C204 0.0155(10) 0.0228(12) 0.0303(12) -0.0032(9) 0.0046(9) -0.0021(9)
C205 0.0205(11) 0.0213(11) 0.0283(12) -0.0040(9) 0.0076(9) 0.0002(9)
C206 0.0199(10) 0.0167(11) 0.0208(11) -0.0031(8) 0.0034(8) -0.0024(8)
C207 0.0223(11) 0.0293(13) 0.0298(13) -0.0083(10) 0.0014(10) -0.0011(10)
C208 0.0266(13) 0.0383(16) 0.0495(17) -0.0196(13) 0.0152(12) -0.0031(11)
C209 0.0137(9) 0.0173(10) 0.0197(10) 0.0009(8) 0.0021(8) -0.0022(8)
C210 0.0198(10) 0.0191(11) 0.0185(10) -0.0014(8) 0.0029(8) -0.0002(8)
C211 0.0240(11) 0.0247(12) 0.0203(11) 0.0037(9) 0.0043(9) -0.0019(9)
C212 0.0259(12) 0.0204(11) 0.0261(12) 0.0068(9) 0.0049(9) -0.0007(9)
C213 0.0204(11) 0.0179(11) 0.0263(12) 0.0012(9) 0.0048(9) -0.0006(8)
C214 0.0192(10) 0.0193(11) 0.0198(11) -0.0001(8) 0.0046(8) -0.0014(8)
C215 0.0560(18) 0.0300(14) 0.0243(13) 0.0056(11) 0.0077(12) 0.0021(13)
C216 0.0332(13) 0.0195(12) 0.0345(14) 0.0004(10) 0.0099(11) -0.0006(10)
C217 0.0163(10) 0.0186(10) 0.0107(9) 0.0002(8) -0.0002(7) -0.0008(8)
C218 0.0170(10) 0.0172(10) 0.0158(10) 0.0000(8) 0.0008(8) -0.0024(8)
C219 0.0154(10) 0.0243(11) 0.0160(10) 0.0022(8) 0.0023(8) 0.0012(8)
C220 0.0188(10) 0.0223(11) 0.0186(10) -0.0007(9) 0.0019(8) 0.0031(9)
C221 0.0205(10) 0.0168(11) 0.0180(10) 0.0009(8) 0.0003(8) -0.0001(8)
C222 0.0160(10) 0.0187(11) 0.0172(10) 0.0015(8) 0.0021(8) -0.0011(8)
C223 0.0216(11) 0.0281(12) 0.0235(11) 0.0032(9) 0.0060(9) -0.0003(9)
C224 0.0243(12) 0.0208(12) 0.0331(13) -0.0015(10) 0.0024(10) 0.0012(9)
C225 0.0193(10) 0.0131(10) 0.0162(10) -0.0010(8) 0.0032(8) 0.0000(8)
C226 0.0202(10) 0.0143(10) 0.0182(10) 0.0010(8) 0.0031(8) -0.0010(8)
C227 0.0190(10) 0.0123(10) 0.0210(10) -0.0017(8) 0.0004(8) 0.0012(8)
C228 0.0259(11) 0.0182(11) 0.0148(10) -0.0002(8) -0.0005(8) 0.0030(9)
C229 0.0239(11) 0.0172(11) 0.0187(10) 0.0013(8) 0.0048(9) 0.0006(9)
C230 0.0200(10) 0.0160(10) 0.0182(10) -0.0002(8) 0.0021(8) -0.0012(8)
C231 0.0256(12) 0.0217(12) 0.0237(11) 0.0006(9) -0.0021(9) -0.0034(9)
C232 0.0363(14) 0.0369(15) 0.0191(11) 0.0015(10) 0.0054(10) -0.0084(11)
B200 0.0168(11) 0.0150(11) 0.0159(11) 0.0000(9) 0.0023(9) -0.0023(9)

loop_
_atom_type_symbol
_atom_type_description
_atom_type_scat_dispersion_real
_atom_type_scat_dispersion_imag
_atom_type_scat_source
C C 0.0033 0.0016 'International Tables Vol C Tables 4.2.6.8 and 6.1.1.4'
H H 0.0000 0.0000 'International Tables Vol C Tables 4.2.6.8 and 6.1.1.4'
B B 0.0013 0.0007 'International Tables Vol C Tables 4.2.6.8 and 6.1.1.4'
F F 0.0171 0.0103 'International Tables Vol C Tables 4.2.6.8 and 6.1.1.4'
Ir Ir -1.4442 7.9887 'International Tables Vol C Tables 4.2.6.8 and 6.1.1.4'
N N 0.0061 0.0033 'International Tables Vol C Tables 4.2.6.8 and 6.1.1.4'
P P 0.1023 0.0942 'International Tables Vol C Tables 4.2.6.8 and 6.1.1.4'

loop_
_exptl_crystal_face_index_h
_exptl_crystal_face_index_k
_exptl_crystal_face_index_l
_exptl_crystal_face_perp_dist
3 12 25 0.2696
18 -2 2 0.1514
-18 4 5 0.1519
-16 6 15 0.1562
-17 -13 6 0.1870
-16 6 17 0.2142
-17 3 -2 0.1905
18 -7 -6 0.1704
15 -18 -1 0.2145
-4 -15 25 0.2066
2 22 -22 0.1609
-7 3 27 0.2354
10 27 7 0.1782
-1 35 2 0.1650
0 -31 -13 0.2857
-7 29 13 0.1906
-2 -19 23 0.2029
5 29 -16 0.1756
0 -30 15 0.2053
1 25 -19 0.1724
8 32 0 0.1625
5 31 -11 0.1758
1 33 -10 0.1710
1 -12 -26 0.2920
14 -11 -20 0.2377
-17 10 4 0.1647

loop_
_geom_angle_atom_site_label_1
_geom_angle_atom_site_label_2
_geom_angle_atom_site_label_3
_geom_angle
N2 Ir1 P31 93.71(5)
N13 Ir1 P31 87.30(5)
N13 Ir1 N2 74.93(7)
N13 Ir1 C14 151.20(9)
N13 Ir1 C18 92.41(8)
N13 Ir1 C19 85.41(8)
C14 Ir1 P31 86.89(7)
C14 Ir1 N2 133.60(9)
C15 Ir1 P31 100.39(7)
C15 Ir1 N2 96.27(9)
C15 Ir1 N13 168.78(9)
C15 Ir1 C14 38.71(10)
C15 Ir1 C18 81.18(9)
C15 Ir1 C19 95.08(10)
C18 Ir1 P31 171.56(8)
C18 Ir1 N2 94.37(9)
C18 Ir1 C14 89.33(10)
C19 Ir1 P31 132.84(8)
C19 Ir1 N2 128.60(9)
C19 Ir1 C14 78.08(9)
C19 Ir1 C18 38.79(10)
C32 P31 Ir1 117.78(8)
C32 P31 C44 105.56(10)
C38 P31 Ir1 114.95(8)
C38 P31 C32 102.94(11)
C38 P31 C44 103.06(11)
C44 P31 Ir1 111.07(7)
C3 N2 Ir1 125.82(16)
C3 N2 C7 118.5(2)
C7 N2 Ir1 115.71(15)
C8 N13 Ir1 117.95(15)
C12 N13 Ir1 123.28(16)
C12 N13 C8 118.8(2)
N2 C3 H3 118.7
N2 C3 C4 122.6(2)
C4 C3 H3 118.7
C3 C4 H4 120.7
C5 C4 C3 118.7(3)
C5 C4 H4 120.7
C4 C5 H5 120.5
C6 C5 C4 119.0(3)
C6 C5 H5 120.5
C5 C6 H6 120.0
C5 C6 C7 119.9(3)
C7 C6 H6 120.0
N2 C7 C6 121.4(2)
N2 C7 C8 115.1(2)
C6 C7 C8 123.5(2)
N13 C8 C7 116.0(2)
N13 C8 C9 120.6(2)
C9 C8 C7 123.3(2)
C8 C9 H9 119.9
C10 C9 C8 120.2(3)
C10 C9 H9 119.9
C9 C10 H10 120.7
C9 C10 C11 118.7(2)
C11 C10 H10 120.7
C10 C11 H11 120.3
C12 C11 C10 119.4(3)
C12 C11 H11 120.3
N13 C12 C11 122.3(2)
N13 C12 H12 118.9
C11 C12 H12 118.9
Ir1 C14 H14 113.8
C15 C14 Ir1 69.11(13)
C15 C14 H14 113.8
C15 C14 C21 122.5(2)
C21 C14 Ir1 116.45(17)
C21 C14 H14 113.8
Ir1 C15 H15 114.0
C14 C15 Ir1 72.18(13)
C14 C15 H15 114.0
C14 C15 C16 123.6(2)
C16 C15 Ir1 111.89(16)
C16 C15 H15 114.0
C15 C16 H16A 108.9
C15 C16 H16B 108.9
H16A C16 H16B 107.7
C17 C16 C15 113.3(2)
C17 C16 H16A 108.9
C17 C16 H16B 108.9
C16 C17 H17A 109.1
C16 C17 H17B 109.1
C16 C17 C18 112.6(2)
H17A C17 H17B 107.8
C18 C17 H17A 109.1
C18 C17 H17B 109.1
Ir1 C18 H18 114.7
C17 C18 Ir1 113.79(17)
C17 C18 H18 114.7
C19 C18 Ir1 70.44(14)
C19 C18 C17 121.1(2)
C19 C18 H18 114.7
Ir1 C19 H19 112.9
C18 C19 Ir1 70.77(14)
C18 C19 H19 112.9
C18 C19 C20 124.6(2)
C20 C19 Ir1 115.99(18)
C20 C19 H19 112.9
C19 C20 H20A 109.2
C19 C20 H20B 109.2
C19 C20 C21 112.2(2)
H20A C20 H20B 107.9
C21 C20 H20A 109.2
C21 C20 H20B 109.2
C14 C21 H21A 109.2
C14 C21 H21B 109.2
C20 C21 C14 111.9(2)
C20 C21 H21A 109.2
C20 C21 H21B 109.2
H21A C21 H21B 107.9
C33 C32 P31 119.76(18)
C37 C32 P31 121.90(19)
C37 C32 C33 118.3(2)
C32 C33 H33 119.6
C34 C33 C32 120.8(2)
C34 C33 H33 119.6
C33 C34 H34 120.1
C35 C34 C33 119.9(3)
C35 C34 H34 120.1
C34 C35 H35 120.1
C36 C35 C34 119.9(2)
C36 C35 H35 120.1
C35 C36 H36 119.8
C35 C36 C37 120.4(2)
C37 C36 H36 119.8
C32 C37 H37 119.7
C36 C37 C32 120.7(2)
C36 C37 H37 119.7
C39 C38 P31 119.35(18)
C39 C38 C43 119.0(2)
C43 C38 P31 121.70(18)
C38 C39 H39 119.8
C40 C39 C38 120.4(2)
C40 C39 H39 119.8
C39 C40 H40 120.1
C41 C40 C39 119.8(3)
C41 C40 H40 120.1
C40 C41 H41 119.8
C42 C41 C40 120.5(2)
C42 C41 H41 119.8
C41 C42 H42 119.9
C41 C42 C43 120.1(3)
C43 C42 H42 119.9
C38 C43 H43 119.9
C42 C43 C38 120.1(2)
C42 C43 H43 119.9
C45 C44 P31 121.27(19)
C49 C44 P31 119.53(18)
C49 C44 C45 118.5(2)
C44 C45 H45 119.8
C44 C45 C46 120.5(3)
C46 C45 H45 119.8
C45 C46 H46 119.8
C47 C46 C45 120.3(3)
C47 C46 H46 119.8
C46 C47 H47 120.1
C46 C47 C48 119.9(3)
C48 C47 H47 120.1
C47 C48 H48 119.9
C47 C48 C49 120.1(3)
C49 C48 H48 119.9
C44 C49 H49 119.7
C48 C49 C44 120.6(3)
C48 C49 H49 119.7
C202 C201 B200 123.69(18)
C206 C201 C202 115.06(19)
C206 C201 B200 121.03(18)
C201 C202 H202 118.8
C203 C202 C201 122.5(2)
C203 C202 H202 118.8
C202 C203 C207 118.6(2)
C204 C203 C202 121.2(2)
C204 C203 C207 120.1(2)
C203 C204 H204 121.1
C203 C204 C205 117.8(2)
C205 C204 H204 121.1
C204 C205 C206 120.8(2)
C204 C205 C208 119.6(2)
C206 C205 C208 119.6(2)
C201 C206 H206 118.7
C205 C206 C201 122.7(2)
C205 C206 H206 118.7
F1 C207 F2 106.2(2)
F1 C207 F3 106.4(2)
F1 C207 C203 113.1(2)
F2 C207 C203 111.1(2)
F3 C207 F2 105.6(2)
F3 C207 C203 113.9(2)
F4 C208 F5 105.7(3)
F4 C208 F6 106.2(3)
F4 C208 C205 115.6(2)
F4A C208 F5A 106.9(5)
F4A C208 F6A 107.0(5)
F4A C208 C205 116.3(3)
F5 C208 C205 111.3(2)
F5A C208 C205 110.9(4)
F6 C208 F5 103.8(3)
F6 C208 C205 113.3(2)
F6A C208 F5A 103.2(5)
F6A C208 C205 111.7(3)
C210 C209 B200 121.46(19)
C214 C209 C210 115.9(2)
C214 C209 B200 122.04(19)
C209 C210 H210 119.2
C211 C210 C209 121.7(2)
C211 C210 H210 119.2
C210 C211 C215 119.7(2)
C212 C211 C210 121.3(2)
C212 C211 C215 119.1(2)
C211 C212 H212 120.9
C211 C212 C213 118.2(2)
C213 C212 H212 120.9
C212 C213 C214 120.6(2)
C212 C213 C216 120.0(2)
C214 C213 C216 119.2(2)
C209 C214 H214 118.8
C213 C214 C209 122.4(2)
C213 C214 H214 118.8
F7 C215 F9 103.6(2)
F7 C215 C211 111.7(2)
F7A C215 F9A 103.8(5)
F7A C215 C211 112.2(5)
F8 C215 F7 108.4(2)
F8 C215 F9 106.0(3)
F8 C215 C211 114.9(2)
F8A C215 F7A 107.7(5)
F8A C215 F9A 105.5(5)
F8A C215 C211 117.7(5)
F9 C215 C211 111.5(2)
F9A C215 C211 108.8(5)
F10 C216 F11 107.2(2)
F10 C216 F12 106.3(2)
F10 C216 C213 113.7(2)
F11 C216 C213 111.6(2)
F12 C216 F11 104.5(2)
F12 C216 C213 113.0(2)
C218 C217 B200 121.41(18)
C222 C217 C218 115.72(19)
C222 C217 B200 122.74(18)
C217 C218 H218 119.2
C219 C218 C217 121.6(2)
C219 C218 H218 119.2
C218 C219 C223 120.9(2)
C220 C219 C218 121.6(2)
C220 C219 C223 117.5(2)
C219 C220 H220 121.1
C221 C220 C219 117.8(2)
C221 C220 H220 121.1
C220 C221 C222 120.7(2)
C220 C221 C224 119.9(2)
C222 C221 C224 119.3(2)
C217 C222 H222 118.7
C221 C222 C217 122.5(2)
C221 C222 H222 118.7
F13 C223 C219 112.37(19)
F14 C223 F13 105.9(2)
F14 C223 C219 111.92(19)
F15 C223 F13 106.4(2)
F15 C223 F14 106.06(19)
F15 C223 C219 113.6(2)
F16 C224 C221 112.6(2)
F17 C224 F16 106.4(2)
F17 C224 C221 112.9(2)
F18 C224 F16 105.2(2)
F18 C224 F17 106.0(2)
F18 C224 C221 113.15(19)
C226 C225 C230 115.57(19)
C226 C225 B200 120.49(18)
C230 C225 B200 123.81(18)
C225 C226 H226 118.9
C227 C226 C225 122.3(2)
C227 C226 H226 118.9
C226 C227 C231 119.6(2)
C228 C227 C226 121.0(2)
C228 C227 C231 119.2(2)
C227 C228 H228 121.1
C229 C228 C227 117.8(2)
C229 C228 H228 121.1
C228 C229 C230 121.2(2)
C228 C229 C232 118.33(19)
C230 C229 C232 120.4(2)
C225 C230 H230 118.9
C229 C230 C225 122.1(2)
C229 C230 H230 118.9
F19 C231 F20 106.05(19)
F19 C231 C227 112.91(19)
F20 C231 C227 111.64(19)
F21 C231 F19 106.8(2)
F21 C231 F20 106.29(19)
F21 C231 C227 112.70(19)
F22 C232 F23 104.0(2)
F22 C232 C229 112.2(2)
F22A C232 F23A 105.5(6)
F22A C232 F24A 108.3(6)
F22A C232 C229 114.2(6)
F23 C232 C229 111.9(2)
F23A C232 C229 109.1(5)
F24 C232 F22 108.1(2)
F24 C232 F23 105.8(2)
F24 C232 C229 114.13(19)
F24A C232 F23A 104.8(6)
F24A C232 C229 114.2(6)
C209 B200 C201 102.35(16)
C209 B200 C217 113.21(17)
C217 B200 C201 113.02(17)
C225 B200 C201 111.98(17)
C225 B200 C209 111.37(17)
C225 B200 C217 105.14(17)

loop_
_geom_bond_atom_site_label_1
_geom_bond_atom_site_label_2
_geom_bond_distance
Ir1 P31 2.3426(6)
Ir1 N2 2.2132(19)
Ir1 N13 2.1213(18)
Ir1 C14 2.153(2)
Ir1 C15 2.113(2)
Ir1 C18 2.140(2)
Ir1 C19 2.136(2)
P31 C32 1.832(2)
P31 C38 1.821(2)
P31 C44 1.837(2)
N2 C3 1.342(3)
N2 C7 1.345(3)
N13 C8 1.354(3)
N13 C12 1.347(3)
C3 H3 0.9500
C3 C4 1.384(4)
C4 H4 0.9500
C4 C5 1.382(4)
C5 H5 0.9500
C5 C6 1.366(4)
C6 H6 0.9500
C6 C7 1.388(3)
C7 C8 1.472(3)
C8 C9 1.388(3)
C9 H9 0.9500
C9 C10 1.372(4)
C10 H10 0.9500
C10 C11 1.378(4)
C11 H11 0.9500
C11 C12 1.372(4)
C12 H12 0.9500
C14 H14 1.0000
C14 C15 1.415(4)
C14 C21 1.525(3)
C15 H15 1.0000
C15 C16 1.521(3)
C16 H16A 0.9900
C16 H16B 0.9900
C16 C17 1.513(4)
C17 H17A 0.9900
C17 H17B 0.9900
C17 C18 1.522(4)
C18 H18 1.0000
C18 C19 1.420(4)
C19 H19 1.0000
C19 C20 1.506(4)
C20 H20A 0.9900
C20 H20B 0.9900
C20 C21 1.507(4)
C21 H21A 0.9900
C21 H21B 0.9900
C32 C33 1.398(3)
C32 C37 1.392(3)
C33 H33 0.9500
C33 C34 1.389(3)
C34 H34 0.9500
C34 C35 1.383(4)
C35 H35 0.9500
C35 C36 1.379(4)
C36 H36 0.9500
C36 C37 1.387(4)
C37 H37 0.9500
C38 C39 1.390(3)
C38 C43 1.396(3)
C39 H39 0.9500
C39 C40 1.384(3)
C40 H40 0.9500
C40 C41 1.377(4)
C41 H41 0.9500
C41 C42 1.375(4)
C42 H42 0.9500
C42 C43 1.383(4)
C43 H43 0.9500
C44 C45 1.389(3)
C44 C49 1.389(3)
C45 H45 0.9500
C45 C46 1.389(4)
C46 H46 0.9500
C46 C47 1.370(5)
C47 H47 0.9500
C47 C48 1.378(5)
C48 H48 0.9500
C48 C49 1.386(4)
C49 H49 0.9500
F1 C207 1.319(3)
F2 C207 1.341(3)
F3 C207 1.330(3)
F4 C208 1.278(3)
F4A C208 1.256(5)
F5 C208 1.323(4)
F5A C208 1.325(5)
F6 C208 1.322(4)
F6A C208 1.321(5)
F7 C215 1.339(3)
F7A C215 1.327(6)
F8 C215 1.302(3)
F8A C215 1.281(6)
F9 C215 1.341(3)
F9A C215 1.362(6)
F10 C216 1.323(3)
F11 C216 1.339(3)
F12 C216 1.335(3)
F13 C223 1.337(3)
F14 C223 1.335(3)
F15 C223 1.331(3)
F16 C224 1.339(3)
F17 C224 1.332(3)
F18 C224 1.326(3)
F19 C231 1.334(3)
F20 C231 1.343(3)
F21 C231 1.334(3)
F22 C232 1.334(3)
F22A C232 1.312(6)
F23 C232 1.343(3)
F23A C232 1.360(6)
F24 C232 1.315(3)
F24A C232 1.314(6)
C201 C202 1.400(3)
C201 C206 1.398(3)
C201 B200 1.646(3)
C202 H202 0.9500
C202 C203 1.386(3)
C203 C204 1.382(3)
C203 C207 1.494(3)
C204 H204 0.9500
C204 C205 1.383(3)
C205 C206 1.390(3)
C205 C208 1.490(3)
C206 H206 0.9500
C209 C210 1.404(3)
C209 C214 1.398(3)
C209 B200 1.639(3)
C210 H210 0.9500
C210 C211 1.394(3)
C211 C212 1.382(3)
C211 C215 1.498(3)
C212 H212 0.9500
C212 C213 1.382(3)
C213 C214 1.396(3)
C213 C216 1.496(3)
C214 H214 0.9500
C217 C218 1.405(3)
C217 C222 1.400(3)
C217 B200 1.639(3)
C218 H218 0.9500
C218 C219 1.392(3)
C219 C220 1.385(3)
C219 C223 1.497(3)
C220 H220 0.9500
C220 C221 1.383(3)
C221 C222 1.393(3)
C221 C224 1.496(3)
C222 H222 0.9500
C225 C226 1.402(3)
C225 C230 1.402(3)
C225 B200 1.638(3)
C226 H226 0.9500
C226 C227 1.388(3)
C227 C228 1.387(3)
C227 C231 1.500(3)
C228 H228 0.9500
C228 C229 1.383(3)
C229 C230 1.389(3)
C229 C232 1.499(3)
C230 H230 0.9500

loop_
_geom_torsion_atom_site_label_1
_geom_torsion_atom_site_label_2
_geom_torsion_atom_site_label_3
_geom_torsion_atom_site_label_4
_geom_torsion
Ir1 P31 C32 C33 52.2(2)
Ir1 P31 C32 C37 -125.51(18)
Ir1 P31 C38 C39 21.7(2)
Ir1 P31 C38 C43 -159.21(18)
Ir1 P31 C44 C45 -84.2(2)
Ir1 P31 C44 C49 86.05(19)
Ir1 N2 C3 C4 179.47(19)
Ir1 N2 C7 C6 -179.64(18)
Ir1 N2 C7 C8 1.8(2)
Ir1 N13 C8 C7 -5.6(3)
Ir1 N13 C8 C9 176.04(17)
Ir1 N13 C12 C11 -176.64(18)
Ir1 C14 C15 C16 -104.9(2)
Ir1 C14 C21 C20 -10.3(3)
Ir1 C15 C16 C17 -30.2(3)
Ir1 C18 C19 C20 -108.9(2)
Ir1 C19 C20 C21 -26.2(3)
P31 C32 C33 C34 179.89(19)
P31 C32 C37 C36 179.0(2)
P31 C38 C39 C40 180.0(2)
P31 C38 C43 C42 178.9(2)
P31 C44 C45 C46 170.22(19)
P31 C44 C49 C48 -171.21(19)
N2 C3 C4 C5 -0.1(4)
N2 C7 C8 N13 2.4(3)
N2 C7 C8 C9 -179.3(2)
N13 C8 C9 C10 1.2(4)
C3 N2 C7 C6 -0.5(3)
C3 N2 C7 C8 -179.1(2)
C3 C4 C5 C6 0.0(4)
C4 C5 C6 C7 -0.1(4)
C5 C6 C7 N2 0.3(4)
C5 C6 C7 C8 178.8(2)
C6 C7 C8 N13 -176.2(2)
C6 C7 C8 C9 2.1(4)
C7 N2 C3 C4 0.4(4)
C7 C8 C9 C10 -177.0(2)
C8 N13 C12 C11 1.9(3)
C8 C9 C10 C11 0.9(4)
C9 C10 C11 C12 -1.6(4)
C10 C11 C12 N13 0.2(4)
C12 N13 C8 C7 175.8(2)
C12 N13 C8 C9 -2.6(3)
C14 C15 C16 C17 52.4(3)
C15 C14 C21 C20 -91.3(3)
C15 C16 C17 C18 24.7(4)
C16 C17 C18 Ir1 -7.9(3)
C16 C17 C18 C19 -88.6(3)
C17 C18 C19 Ir1 106.6(2)
C17 C18 C19 C20 -2.3(4)
C18 C19 C20 C21 57.6(4)
C19 C20 C21 C14 22.7(4)
C21 C14 C15 Ir1 108.8(2)
C21 C14 C15 C16 3.9(4)
C32 P31 C38 C39 -107.7(2)
C32 P31 C38 C43 71.4(2)
C32 P31 C44 C45 44.5(2)
C32 P31 C44 C49 -145.21(19)
C32 C33 C34 C35 1.6(4)
C33 C32 C37 C36 1.3(4)
C33 C34 C35 C36 0.3(4)
C34 C35 C36 C37 -1.3(4)
C35 C36 C37 C32 0.5(4)
C37 C32 C33 C34 -2.3(4)
C38 P31 C32 C33 179.80(19)
C38 P31 C32 C37 2.1(2)
C38 P31 C44 C45 152.17(19)
C38 P31 C44 C49 -37.6(2)
C38 C39 C40 C41 1.2(4)
C39 C38 C43 C42 -1.9(4)
C39 C40 C41 C42 -2.1(4)
C40 C41 C42 C43 1.0(4)
C41 C42 C43 C38 1.1(4)
C43 C38 C39 C40 0.8(4)
C44 P31 C32 C33 -72.5(2)
C44 P31 C32 C37 109.8(2)
C44 P31 C38 C39 142.65(19)
C44 P31 C38 C43 -38.2(2)
C44 C45 C46 C47 0.8(4)
C45 C44 C49 C48 -0.7(4)
C45 C46 C47 C48 -0.6(4)
C46 C47 C48 C49 -0.2(4)
C47 C48 C49 C44 0.8(4)
C49 C44 C45 C46 -0.1(4)
C201 C202 C203 C204 2.0(3)
C201 C202 C203 C207 -173.9(2)
C202 C201 C206 C205 1.8(3)
C202 C201 B200 C209 97.4(2)
C202 C201 B200 C217 -24.7(3)
C202 C201 B200 C225 -143.2(2)
C202 C203 C204 C205 0.6(3)
C202 C203 C207 F1 -47.4(3)
C202 C203 C207 F2 72.0(3)
C202 C203 C207 F3 -169.0(2)
C203 C204 C205 C206 -1.8(3)
C203 C204 C205 C208 179.9(2)
C204 C203 C207 F1 136.7(2)
C204 C203 C207 F2 -103.9(3)
C204 C203 C207 F3 15.1(3)
C204 C205 C206 C201 0.5(4)
C204 C205 C208 F4 -150.5(4)
C204 C205 C208 F4A 15.7(7)
C204 C205 C208 F5 88.9(4)
C204 C205 C208 F5A -106.6(7)
C204 C205 C208 F6 -27.6(5)
C204 C205 C208 F6A 138.9(8)
C206 C201 C202 C203 -3.0(3)
C206 C201 B200 C209 -77.0(2)
C206 C201 B200 C217 160.95(19)
C206 C201 B200 C225 42.4(3)
C206 C205 C208 F4 31.2(4)
C206 C205 C208 F4A -162.6(6)
C206 C205 C208 F5 -89.4(4)
C206 C205 C208 F5A 75.1(7)
C206 C205 C208 F6 154.0(4)
C206 C205 C208 F6A -39.4(8)
C207 C203 C204 C205 176.3(2)
C208 C205 C206 C201 178.9(2)
C209 C210 C211 C212 -0.4(3)
C209 C210 C211 C215 179.9(2)
C210 C209 C214 C213 1.0(3)
C210 C209 B200 C201 -83.8(2)
C210 C209 B200 C217 38.1(3)
C210 C209 B200 C225 156.36(19)
C210 C211 C212 C213 1.0(3)
C210 C211 C215 F7 137.0(3)
C210 C211 C215 F7A -64.0(11)
C210 C211 C215 F8 12.9(4)
C210 C211 C215 F8A 170.1(9)
C210 C211 C215 F9 -107.7(3)
C210 C211 C215 F9A 50.3(10)
C211 C212 C213 C214 -0.6(3)
C211 C212 C213 C216 -177.2(2)
C212 C211 C215 F7 -42.7(4)
C212 C211 C215 F7A 116.3(11)
C212 C211 C215 F8 -166.7(3)
C212 C211 C215 F8A -9.5(10)
C212 C211 C215 F9 72.7(4)
C212 C211 C215 F9A -129.4(10)
C212 C213 C214 C209 -0.5(3)
C212 C213 C216 F10 -21.2(3)
C212 C213 C216 F11 100.2(3)
C212 C213 C216 F12 -142.4(2)
C214 C209 C210 C211 -0.6(3)
C214 C209 B200 C201 86.5(2)
C214 C209 B200 C217 -151.52(19)
C214 C209 B200 C225 -33.3(3)
C214 C213 C216 F10 162.1(2)
C214 C213 C216 F11 -76.5(3)
C214 C213 C216 F12 40.9(3)
C215 C211 C212 C213 -179.3(2)
C216 C213 C214 C209 176.2(2)
C217 C218 C219 C220 0.8(3)
C217 C218 C219 C223 177.68(19)
C218 C217 C222 C221 -2.2(3)
C218 C217 B200 C201 152.32(18)
C218 C217 B200 C209 36.5(3)
C218 C217 B200 C225 -85.2(2)
C218 C219 C220 C221 -0.6(3)
C218 C219 C223 F13 129.0(2)
C218 C219 C223 F14 -112.0(2)
C218 C219 C223 F15 8.1(3)
C219 C220 C221 C222 -1.0(3)
C219 C220 C221 C224 178.1(2)
C220 C219 C223 F13 -54.0(3)
C220 C219 C223 F14 65.0(3)
C220 C219 C223 F15 -174.9(2)
C220 C221 C222 C217 2.5(3)
C220 C221 C224 F16 94.6(3)
C220 C221 C224 F17 -25.9(3)
C220 C221 C224 F18 -146.3(2)
C222 C217 C218 C219 0.5(3)
C222 C217 B200 C201 -31.9(3)
C222 C217 B200 C209 -147.69(19)
C222 C217 B200 C225 90.5(2)
C222 C221 C224 F16 -86.3(3)
C222 C221 C224 F17 153.2(2)
C222 C221 C224 F18 32.8(3)
C223 C219 C220 C221 -177.55(19)
C224 C221 C222 C217 -176.6(2)
C225 C226 C227 C228 -1.0(3)
C225 C226 C227 C231 -176.5(2)
C226 C225 C230 C229 0.7(3)
C226 C225 B200 C201 -160.38(19)
C226 C225 B200 C209 -46.5(3)
C226 C225 B200 C217 76.5(2)
C226 C227 C228 C229 1.1(3)
C226 C227 C231 F19 -155.5(2)
C226 C227 C231 F20 85.2(3)
C226 C227 C231 F21 -34.4(3)
C227 C228 C229 C230 -0.4(3)
C227 C228 C229 C232 -177.7(2)
C228 C227 C231 F19 28.9(3)
C228 C227 C231 F20 -90.5(2)
C228 C227 C231 F21 150.0(2)
C228 C229 C230 C225 -0.6(3)
C228 C229 C232 F22 64.5(3)
C228 C229 C232 F22A -104.4(11)
C228 C229 C232 F23 -51.9(3)
C228 C229 C232 F23A 137.9(10)
C228 C229 C232 F24 -172.1(2)
C228 C229 C232 F24A 21.0(11)
C230 C225 C226 C227 0.1(3)
C230 C225 B200 C201 23.9(3)
C230 C225 B200 C209 137.8(2)
C230 C225 B200 C217 -99.2(2)
C230 C229 C232 F22 -112.8(3)
C230 C229 C232 F22A 78.3(11)
C230 C229 C232 F23 130.7(2)
C230 C229 C232 F23A -39.4(11)
C230 C229 C232 F24 10.6(3)
C230 C229 C232 F24A -156.3(11)
C231 C227 C228 C229 176.7(2)
C232 C229 C230 C225 176.7(2)
B200 C201 C202 C203 -177.7(2)
B200 C201 C206 C205 176.6(2)
B200 C209 C210 C211 170.3(2)
B200 C209 C214 C213 -169.8(2)
B200 C217 C218 C219 176.60(19)
B200 C217 C222 C221 -178.17(19)
B200 C225 C226 C227 -176.04(19)
B200 C225 C230 C229 176.7(2)

loop_
_exptl_oxdiff_crystal_face_indexfrac_h
_exptl_oxdiff_crystal_face_indexfrac_k
_exptl_oxdiff_crystal_face_indexfrac_l
_exptl_oxdiff_crystal_face_x
_exptl_oxdiff_crystal_face_y
_exptl_oxdiff_crystal_face_z
2.6642 11.5216 24.8700 0.9823 -0.1478 -0.1148
17.9901 -1.9941 1.9955 0.2434 -0.0712 -0.9974
-17.9901 3.9923 4.9987 0.0073 -0.0018 1.0025
-15.9911 5.9908 14.9902 0.3768 -0.1257 0.8969
-16.9887 -12.9987 5.9980 -0.1806 -0.4401 0.8933
-15.9910 5.9905 16.9885 0.4407 -0.1608 0.8965
-16.9908 2.9939 -1.9957 -0.2183 0.0967 0.9456
17.9904 -6.9907 -5.9978 -0.0801 -0.0551 -1.0118
14.9935 -17.9863 -1.0013 -0.1046 -0.4177 -0.8825
-3.9951 -14.9960 24.9804 0.5481 -0.8126 0.1679
1.9956 21.9915 -21.9827 -0.3800 0.9322 -0.0361
-6.9954 2.9936 26.9790 0.8225 -0.4035 0.3898
9.9915 26.9880 6.9922 0.7059 0.5545 -0.4660
-1.0033 34.9813 1.9980 0.5288 0.8322 0.1658
0.0030 -30.9825 -12.9889 -0.8371 -0.5412 -0.0960
-6.9988 28.9816 12.9900 0.7294 0.4864 0.4749
-1.9959 -18.9932 22.9818 0.4528 -0.8753 0.0455
4.9933 28.9881 -15.9882 -0.0587 1.0030 -0.1802
0.0040 -29.9860 14.9882 0.0706 -1.0066 -0.0980
0.9959 24.9893 -18.9850 -0.2549 0.9533 0.0279
7.9918 31.9856 -0.0018 0.5275 0.7996 -0.3387
4.9932 30.9865 -10.9923 0.1282 0.9651 -0.1747
0.8257 32.9155 -9.6938 0.1480 0.9871 0.0606
1.3777 -12.4751 -25.9412 -0.9831 0.1459 -0.1106
13.6775 -10.7989 -19.5649 -0.6151 0.0849 -0.7839
-16.9914 9.9896 3.9993 0.0686 0.1653 0.9667
